data_7017176
loop_
_publ_author_name
'Meng, Xianggao'
'Liu, Liang'
'Zhang, Hang'
'Luo, Yuanyuan'
'Liu, Changlin'

_publ_section_title
;
 Tris(benzimidazolyl)amine-Cu(ii) coordination units bridged by
 carboxylates: structures and DNA-condensing property.
;
_journal_issue 48
_journal_name_full 'Dalton transactions (Cambridge, England : 2003)'
_journal_page_first 12846
_journal_page_last 12855
_journal_paper_doi 10.1039/c1dt10695c
_journal_volume 40
_journal_year 2011
_chemical_formula_moiety 'C24 H23 Cu N7 O, 2(Cl O4)'
_chemical_formula_sum 'C24 H23 Cl2 Cu N7 O9'
_chemical_formula_weight 687.94
_chemical_name_systematic
;
?
;
_space_group_IT_number 2
_symmetry_cell_setting triclinic
_symmetry_space_group_name_Hall '-P 1'
_symmetry_space_group_name_H-M 'P -1'
_atom_sites_solution_hydrogens geom
_atom_sites_solution_primary direct
_atom_sites_solution_secondary difmap
_audit_creation_method SHELXL-97
_cell_angle_alpha 80.155(5)
_cell_angle_beta 67.328(4)
_cell_angle_gamma 81.907(5)
_cell_formula_units_Z 2
_cell_length_a 11.693(3)
_cell_length_b 12.334(3)
_cell_length_c 15.004(4)
_cell_measurement_reflns_used 2668
_cell_measurement_temperature 298(2)
_cell_measurement_theta_max 25.34
_cell_measurement_theta_min 2.32
_cell_volume 1960.6(9)
_computing_cell_refinement 'Bruker SMART'
_computing_data_collection 'Bruker SMART'
_computing_data_reduction 'Bruker SAINT'
_computing_molecular_graphics 'Bruker SHELXTL'
_computing_publication_material 'Bruker SHELXTL'
_computing_structure_refinement 'SHELXL-97 (Sheldrick, 1997)'
_computing_structure_solution 'SHELXS-97 (Sheldrick, 1990)'
_diffrn_ambient_temperature 298(2)
_diffrn_measured_fraction_theta_full 0.988
_diffrn_measured_fraction_theta_max 0.988
_diffrn_measurement_device_type 'CCD area detector'
_diffrn_measurement_method 'phi and omega scans'
_diffrn_radiation_monochromator graphite
_diffrn_radiation_source 'fine-focus sealed tube'
_diffrn_radiation_type MoK\a
_diffrn_radiation_wavelength 0.71073
_diffrn_reflns_av_R_equivalents 0.0535
_diffrn_reflns_av_sigmaI/netI 0.0639
_diffrn_reflns_limit_h_max 13
_diffrn_reflns_limit_h_min -12
_diffrn_reflns_limit_k_max 14
_diffrn_reflns_limit_k_min -14
_diffrn_reflns_limit_l_max 17
_diffrn_reflns_limit_l_min 0
_diffrn_reflns_number 11333
_diffrn_reflns_theta_full 25.01
_diffrn_reflns_theta_max 25.01
_diffrn_reflns_theta_min 2.10
_exptl_absorpt_coefficient_mu 0.740
_exptl_absorpt_correction_T_max 0.9297
_exptl_absorpt_correction_T_min 0.8807
_exptl_absorpt_correction_type multi-scan
_exptl_absorpt_process_details 'SADABS, Sheldrick, 1997'
_exptl_crystal_colour blue
_exptl_crystal_density_diffrn 1.165
_exptl_crystal_density_method 'not measured'
_exptl_crystal_description block
_exptl_crystal_F_000 702
_exptl_crystal_size_max 0.16
_exptl_crystal_size_mid 0.12
_exptl_crystal_size_min 0.10
_platon_squeeze_details
;
Owing to the serious crystal deterioration, although the crystals
selected were sealed in capillaries with mother liquid, the non-coordinated
solvent molecules could not be modeled by discrete atoms. Then
the contribution of the solvent to the diffraction pattern was subtracted
using the SQUEEZE procedure in PLATON. The result indicated that the
solvent-accessible void in the unit cell has a volume of 626\%A^3^.
(consisting of about 32% of the crystal volume). The residual electron
density count amounted to 107 e per unit cell, i.e. every
Cu(NTB)(ClO~4~)~2~ molecule being distributed
with 53.5 electrons, corresponding to nearly two methanol and two water
molecules (as the crystals were grown in the mixture of methanol
and water solvent.). The formula of the title complex should be
Cu(NTB)(ClO~4~)~2~(CH~3~OH)~2~(H~2~O)~2~.
;
_refine_diff_density_max 0.550
_refine_diff_density_min -0.317
_refine_diff_density_rms 0.085
_refine_ls_extinction_method none
_refine_ls_goodness_of_fit_ref 0.870
_refine_ls_hydrogen_treatment constr
_refine_ls_matrix_type full
_refine_ls_number_parameters 394
_refine_ls_number_reflns 6830
_refine_ls_number_restraints 40
_refine_ls_restrained_S_all 0.900
_refine_ls_R_factor_all 0.1393
_refine_ls_R_factor_gt 0.0835
_refine_ls_shift/su_max 0.000
_refine_ls_shift/su_mean 0.000
_refine_ls_structure_factor_coef Fsqd
_refine_ls_weighting_details 'calc w=1/[\s^2^(Fo^2^)+(0.0758P)^2^+0.0000P] where P=(Fo^2^+2Fc^2^)/3'
_refine_ls_weighting_scheme calc
_refine_ls_wR_factor_gt 0.1835
_refine_ls_wR_factor_ref 0.2068
_reflns_number_gt 3131
_reflns_number_total 6830
_reflns_threshold_expression >2sigma(I)
_cod_data_source_file c1dt10695c.txt
_cod_data_source_block 1
_cod_depositor_comments
;
The following automatic conversions were performed:

'_symmetry_cell_setting' value 'Triclinic' changed to 'triclinic'
according to /home/saulius/struct/CIF-dictionaries/cif_core.dic
dictionary named 'cif_core.dic' version 2.4.1 from 2010-06-29.

Automatic conversion script
Id: cif_fix_values 1715 2011-07-08 13:25:40Z adriana 
;
_cod_original_sg_symbol_Hall '-p 1'
_cod_original_formula_sum 'C24 H23 Cl2 Cu N7 O9 '
_cod_database_code 7017176

loop_
_symmetry_equiv_pos_as_xyz
'x, y, z'
'-x, -y, -z'

loop_
_atom_site_label
_atom_site_type_symbol
_atom_site_fract_x
_atom_site_fract_y
_atom_site_fract_z
_atom_site_U_iso_or_equiv
_atom_site_adp_type
_atom_site_occupancy
_atom_site_symmetry_multiplicity
_atom_site_calc_flag
_atom_site_refinement_flags
_atom_site_disorder_assembly
_atom_site_disorder_group
Cu1 Cu 0.54983(7) 0.67013(7) 0.70787(6) 0.0514(3) Uani 1 1 d . . .
C1 C 0.7579(6) 0.5334(6) 0.5909(5) 0.0592(19) Uani 1 1 d . . .
H1A H 0.7363 0.4598 0.6231 0.071 Uiso 1 1 calc R . .
H1B H 0.8447 0.5289 0.5479 0.071 Uiso 1 1 calc R . .
C2 C 0.6777(7) 0.5789(6) 0.5340(5) 0.0533(17) Uani 1 1 d . . .
C3 C 0.6015(4) 0.6077(4) 0.4206(4) 0.064(2) Uani 1 1 d G . .
C4 C 0.5717(5) 0.6166(4) 0.3384(3) 0.087(3) Uani 1 1 d G . .
H4 H 0.6229 0.5798 0.2859 0.104 Uiso 1 1 calc R . .
C5 C 0.4654(6) 0.6804(5) 0.3344(3) 0.096(3) Uani 1 1 d G . .
H5 H 0.4455 0.6864 0.2794 0.115 Uiso 1 1 calc R . .
C6 C 0.3890(5) 0.7353(4) 0.4128(4) 0.087(3) Uani 1 1 d G . .
H6 H 0.3179 0.7781 0.4102 0.104 Uiso 1 1 calc R . .
C7 C 0.4188(4) 0.7264(4) 0.4951(3) 0.072(2) Uani 1 1 d G . .
H7 H 0.3677 0.7632 0.5475 0.086 Uiso 1 1 calc R . .
C8 C 0.5251(4) 0.6626(4) 0.4990(3) 0.0541(17) Uani 1 1 d G . .
C9 C 0.8107(6) 0.7044(6) 0.6223(5) 0.065(2) Uani 1 1 d . . .
H9A H 0.8179 0.7263 0.5552 0.078 Uiso 1 1 calc R . .
H9B H 0.8937 0.6859 0.6232 0.078 Uiso 1 1 calc R . .
C10 C 0.7474(7) 0.7964(6) 0.6809(5) 0.0631(19) Uani 1 1 d . . .
C11 C 0.7061(5) 0.9450(5) 0.7500(4) 0.083(3) Uani 1 1 d G . .
C12 C 0.7034(7) 1.0408(5) 0.7882(5) 0.132(4) Uani 1 1 d G . .
H12 H 0.7765 1.0742 0.7723 0.159 Uiso 1 1 calc R . .
C13 C 0.5914(9) 1.0868(4) 0.8501(5) 0.141(5) Uani 1 1 d G . .
H13 H 0.5896 1.1509 0.8757 0.169 Uiso 1 1 calc R . .
C14 C 0.4822(7) 1.0369(6) 0.8739(4) 0.112(4) Uani 1 1 d G . .
H14 H 0.4073 1.0677 0.9153 0.135 Uiso 1 1 calc R . .
C15 C 0.4849(5) 0.9411(6) 0.8357(4) 0.090(3) Uani 1 1 d G . .
H15 H 0.4118 0.9078 0.8516 0.109 Uiso 1 1 calc R . .
C16 C 0.5969(6) 0.8952(4) 0.7738(4) 0.069(2) Uani 1 1 d G . .
C17 C 0.7569(6) 0.5490(6) 0.7538(5) 0.0580(18) Uani 1 1 d . . .
H17A H 0.8261 0.4932 0.7361 0.070 Uiso 1 1 calc R . .
H17B H 0.7756 0.6007 0.7873 0.070 Uiso 1 1 calc R . .
C18 C 0.6418(6) 0.4970(6) 0.8178(5) 0.0496(16) Uani 1 1 d . . .
C19 C 0.5143(4) 0.3912(4) 0.9318(3) 0.0583(18) Uani 1 1 d G . .
C20 C 0.4518(6) 0.3119(3) 1.0060(3) 0.081(2) Uani 1 1 d G . .
H20 H 0.4956 0.2599 1.0361 0.097 Uiso 1 1 calc R . .
C21 C 0.3238(6) 0.3103(4) 1.0351(3) 0.093(3) Uani 1 1 d G . .
H21 H 0.2820 0.2572 1.0847 0.112 Uiso 1 1 calc R . .
C22 C 0.2583(4) 0.3880(5) 0.9901(4) 0.084(3) Uani 1 1 d G . .
H22 H 0.1727 0.3870 1.0096 0.100 Uiso 1 1 calc R . .
C23 C 0.3209(4) 0.4674(4) 0.9159(3) 0.066(2) Uani 1 1 d G . .
H23 H 0.2771 0.5194 0.8858 0.080 Uiso 1 1 calc R . .
C24 C 0.4489(4) 0.4690(3) 0.8868(3) 0.0534(18) Uani 1 1 d G . .
N1 N 0.7372(4) 0.6083(4) 0.6643(4) 0.0533(14) Uani 1 1 d . . .
N2 N 0.5751(5) 0.6430(4) 0.5704(4) 0.0541(14) Uani 1 1 d . . .
N3 N 0.6959(5) 0.5552(4) 0.4443(4) 0.0632(16) Uani 1 1 d . . .
H3 H 0.7567 0.5141 0.4093 0.076 Uiso 1 1 calc R . .
N4 N 0.6254(6) 0.8013(5) 0.7289(4) 0.0632(16) Uani 1 1 d . . .
N5 N 0.7966(6) 0.8803(6) 0.6919(5) 0.080(2) Uani 1 1 d . . .
H5A H 0.8741 0.8919 0.6661 0.096 Uiso 1 1 calc R . .
N6 N 0.5331(5) 0.5356(4) 0.8135(4) 0.0503(13) Uani 1 1 d . . .
N7 N 0.6357(5) 0.4117(5) 0.8866(4) 0.0625(16) Uani 1 1 d . . .
H7A H 0.6972 0.3762 0.8998 0.075 Uiso 1 1 calc R . .
O1 O 0.3790(4) 0.7357(4) 0.7488(4) 0.0838(16) Uani 1 1 d . . .
H1C H 0.3621 0.8001 0.7298 0.101 Uiso 1 1 d R . .
H1D H 0.3288 0.6979 0.7454 0.101 Uiso 1 1 d R . .
Cl1 Cl 0.0796(13) 0.6099(11) 0.7557(11) 0.091(2) Uani 0.55 1 d PD A 1
O2 O 0.0484(15) 0.5391(15) 0.8462(11) 0.252(9) Uani 0.55 1 d PD A 1
O3 O 0.067(2) 0.5503(15) 0.6838(13) 0.167(9) Uani 0.55 1 d PD A 1
O4 O -0.0152(15) 0.7042(11) 0.7660(12) 0.139(5) Uani 0.55 1 d PD A 1
O5 O 0.2071(13) 0.6340(16) 0.7204(14) 0.188(6) Uani 0.55 1 d PD A 1
Cl1' Cl 0.0973(17) 0.6360(14) 0.7374(14) 0.091(2) Uani 0.45 1 d PD B 2
O2' O 0.197(2) 0.5625(19) 0.751(2) 0.252(9) Uani 0.45 1 d PD B 2
O3' O 0.090(3) 0.6193(19) 0.6446(15) 0.167(9) Uani 0.45 1 d PD B 2
O4' O -0.0250(16) 0.6322(17) 0.8102(13) 0.139(5) Uani 0.45 1 d PD B 2
O5' O 0.1339(15) 0.7521(13) 0.7217(15) 0.188(6) Uani 0.45 1 d PD B 2
Cl2 Cl 0.9669(16) 0.2760(14) 0.6345(12) 0.100(2) Uani 0.52 1 d PD C 1
O6 O 0.9126(18) 0.2676(19) 0.5628(14) 0.188(9) Uani 0.52 1 d PD C 1
O7 O 0.868(2) 0.2635(15) 0.7319(11) 0.159(10) Uani 0.52 1 d PD C 1
O8 O 1.001(2) 0.3882(14) 0.6149(19) 0.160(6) Uani 0.52 1 d PD C 1
O9 O 1.0729(16) 0.1987(17) 0.6274(15) 0.219(7) Uani 0.52 1 d PD C 1
Cl2' Cl 0.9598(17) 0.2596(16) 0.6535(13) 0.100(2) Uani 0.48 1 d PD D 2
O6' O 0.9691(19) 0.1893(15) 0.5821(12) 0.142(7) Uani 0.48 1 d PD D 2
O7' O 0.8273(15) 0.2984(16) 0.6979(13) 0.120(7) Uani 0.48 1 d PD D 2
O8' O 1.031(2) 0.3515(16) 0.603(2) 0.160(6) Uani 0.48 1 d PD D 2
O9' O 0.999(2) 0.1962(18) 0.7304(14) 0.219(7) Uani 0.48 1 d PD D 2

loop_
_atom_site_aniso_label
_atom_site_aniso_U_11
_atom_site_aniso_U_22
_atom_site_aniso_U_33
_atom_site_aniso_U_23
_atom_site_aniso_U_13
_atom_site_aniso_U_12
Cu1 0.0388(4) 0.0642(6) 0.0482(5) -0.0113(4) -0.0113(4) -0.0034(4)
C1 0.050(4) 0.072(5) 0.054(4) -0.023(4) -0.016(4) 0.008(4)
C2 0.062(4) 0.061(5) 0.036(4) -0.007(3) -0.013(3) -0.016(4)
C3 0.077(5) 0.066(5) 0.056(5) -0.016(4) -0.029(4) -0.007(4)
C4 0.104(7) 0.101(7) 0.071(6) -0.027(5) -0.041(5) -0.018(6)
C5 0.130(8) 0.101(7) 0.086(7) -0.004(6) -0.073(7) -0.018(6)
C6 0.098(6) 0.092(6) 0.093(7) -0.012(5) -0.060(6) -0.006(5)
C7 0.087(6) 0.077(5) 0.061(5) -0.012(4) -0.038(5) -0.002(5)
C8 0.055(4) 0.057(4) 0.053(4) -0.006(4) -0.022(4) -0.007(3)
C9 0.048(4) 0.087(6) 0.059(5) -0.002(4) -0.017(4) -0.020(4)
C10 0.069(5) 0.064(5) 0.061(5) -0.005(4) -0.026(4) -0.017(4)
C11 0.121(8) 0.056(5) 0.081(6) 0.002(5) -0.047(6) -0.026(5)
C12 0.206(13) 0.083(8) 0.134(10) 0.002(7) -0.080(10) -0.068(8)
C13 0.235(16) 0.083(8) 0.123(11) -0.011(7) -0.082(11) -0.024(10)
C14 0.163(10) 0.088(7) 0.098(8) -0.036(6) -0.067(8) 0.032(7)
C15 0.131(8) 0.062(6) 0.097(7) -0.017(5) -0.066(7) 0.007(5)
C16 0.095(6) 0.058(5) 0.063(5) 0.006(4) -0.044(5) -0.010(5)
C17 0.055(4) 0.064(5) 0.062(5) -0.014(4) -0.031(4) 0.004(4)
C18 0.052(4) 0.062(5) 0.036(4) -0.014(3) -0.016(3) -0.003(3)
C19 0.084(5) 0.058(5) 0.038(4) -0.010(4) -0.028(4) 0.000(4)
C20 0.127(8) 0.058(5) 0.051(5) -0.009(4) -0.026(5) -0.003(5)
C21 0.125(8) 0.088(7) 0.052(5) -0.002(5) -0.009(6) -0.041(6)
C22 0.084(6) 0.108(7) 0.055(5) 0.000(5) -0.012(5) -0.049(5)
C23 0.065(5) 0.088(6) 0.047(4) -0.008(4) -0.020(4) -0.012(4)
C24 0.063(4) 0.066(5) 0.036(4) -0.019(4) -0.016(3) -0.016(4)
N1 0.039(3) 0.062(4) 0.058(4) -0.015(3) -0.016(3) -0.001(3)
N2 0.051(3) 0.067(4) 0.046(3) -0.016(3) -0.017(3) -0.005(3)
N3 0.072(4) 0.060(4) 0.059(4) -0.016(3) -0.022(3) -0.001(3)
N4 0.069(4) 0.066(4) 0.063(4) -0.013(3) -0.031(3) -0.007(3)
N5 0.080(5) 0.079(5) 0.080(5) 0.002(4) -0.023(4) -0.040(4)
N6 0.045(3) 0.055(3) 0.053(3) -0.011(3) -0.018(3) -0.004(3)
N7 0.064(4) 0.072(4) 0.051(4) -0.011(3) -0.024(3) 0.010(3)
O1 0.055(3) 0.097(4) 0.097(4) -0.028(3) -0.024(3) 0.009(3)
Cl1 0.050(4) 0.121(6) 0.105(5) -0.027(4) -0.025(4) -0.012(4)
O2 0.165(14) 0.30(2) 0.198(17) 0.077(16) -0.037(12) 0.052(15)
O3 0.143(11) 0.19(2) 0.199(17) -0.091(16) -0.085(13) 0.016(15)
O4 0.129(7) 0.163(16) 0.122(13) 0.000(9) -0.054(9) -0.006(11)
O5 0.108(11) 0.221(17) 0.238(15) 0.004(15) -0.065(11) -0.060(10)
Cl1' 0.050(4) 0.121(6) 0.105(5) -0.027(4) -0.025(4) -0.012(4)
O2' 0.165(14) 0.30(2) 0.198(17) 0.077(16) -0.037(12) 0.052(15)
O3' 0.143(11) 0.19(2) 0.199(17) -0.091(16) -0.085(13) 0.016(15)
O4' 0.129(7) 0.163(16) 0.122(13) 0.000(9) -0.054(9) -0.006(11)
O5' 0.108(11) 0.221(17) 0.238(15) 0.004(15) -0.065(11) -0.060(10)
Cl2 0.105(2) 0.084(4) 0.081(6) -0.005(4) -0.005(4) -0.008(3)
O6 0.151(17) 0.24(2) 0.22(2) -0.11(2) -0.108(16) 0.035(16)
O7 0.24(3) 0.100(15) 0.099(13) -0.005(11) -0.015(16) -0.027(14)
O8 0.098(11) 0.116(13) 0.204(11) -0.050(11) 0.022(9) 0.000(11)
O9 0.185(17) 0.236(14) 0.173(16) 0.000(15) -0.046(14) 0.087(13)
Cl2' 0.105(2) 0.084(4) 0.081(6) -0.005(4) -0.005(4) -0.008(3)
O6' 0.144(18) 0.134(16) 0.133(15) -0.052(13) -0.025(13) 0.005(13)
O7' 0.109(12) 0.114(14) 0.102(14) 0.043(10) -0.028(11) -0.001(9)
O8' 0.098(11) 0.116(13) 0.204(11) -0.050(11) 0.022(9) 0.000(11)
O9' 0.185(17) 0.236(14) 0.173(16) 0.000(15) -0.046(14) 0.087(13)

loop_
_atom_type_symbol
_atom_type_description
_atom_type_scat_dispersion_real
_atom_type_scat_dispersion_imag
_atom_type_scat_source
C C 0.0033 0.0016 'International Tables Vol C Tables 4.2.6.8 and 6.1.1.4'
H H 0.0000 0.0000 'International Tables Vol C Tables 4.2.6.8 and 6.1.1.4'
N N 0.0061 0.0033 'International Tables Vol C Tables 4.2.6.8 and 6.1.1.4'
O O 0.0106 0.0060 'International Tables Vol C Tables 4.2.6.8 and 6.1.1.4'
Cl Cl 0.1484 0.1585 'International Tables Vol C Tables 4.2.6.8 and 6.1.1.4'
Cu Cu 0.3201 1.2651 'International Tables Vol C Tables 4.2.6.8 and 6.1.1.4'

loop_
_geom_angle_atom_site_label_1
_geom_angle_atom_site_label_2
_geom_angle_atom_site_label_3
_geom_angle
O1 Cu1 N2 99.5(2)
O1 Cu1 N6 100.8(2)
N2 Cu1 N6 118.3(2)
O1 Cu1 N4 96.2(2)
N2 Cu1 N4 120.6(2)
N6 Cu1 N4 114.1(2)
O1 Cu1 N1 176.6(2)
N2 Cu1 N1 81.9(2)
N6 Cu1 N1 81.0(2)
N4 Cu1 N1 80.5(2)
N1 C1 C2 107.9(5)
N1 C1 H1A 110.1
C2 C1 H1A 110.1
N1 C1 H1B 110.1
C2 C1 H1B 110.1
H1A C1 H1B 108.4
N2 C2 N3 112.7(6)
N2 C2 C1 121.9(5)
N3 C2 C1 125.3(6)
N3 C3 C4 133.3(4)
N3 C3 C8 106.6(4)
C4 C3 C8 120.0
C5 C4 C3 120.0
C5 C4 H4 120.0
C3 C4 H4 120.0
C4 C5 C6 120.0
C4 C5 H5 120.0
C6 C5 H5 120.0
C7 C6 C5 120.0
C7 C6 H6 120.0
C5 C6 H6 120.0
C6 C7 C8 120.0
C6 C7 H7 120.0
C8 C7 H7 120.0
N2 C8 C7 130.8(4)
N2 C8 C3 109.2(4)
C7 C8 C3 120.0
N1 C9 C10 108.6(6)
N1 C9 H9A 110.0
C10 C9 H9A 110.0
N1 C9 H9B 110.0
C10 C9 H9B 110.0
H9A C9 H9B 108.4
N5 C10 N4 111.7(7)
N5 C10 C9 128.4(7)
N4 C10 C9 120.0(6)
N5 C11 C12 134.4(5)
N5 C11 C16 105.6(5)
C12 C11 C16 120.0
C11 C12 C13 120.0
C11 C12 H12 120.0
C13 C12 H12 120.0
C14 C13 C12 120.0
C14 C13 H13 120.0
C12 C13 H13 120.0
C13 C14 C15 120.0
C13 C14 H14 120.0
C15 C14 H14 120.0
C14 C15 C16 120.0
C14 C15 H15 120.0
C16 C15 H15 120.0
N4 C16 C15 131.6(5)
N4 C16 C11 108.4(5)
C15 C16 C11 120.0
C18 C17 N1 108.1(5)
C18 C17 H17A 110.1
N1 C17 H17A 110.1
C18 C17 H17B 110.1
N1 C17 H17B 110.1
H17A C17 H17B 108.4
N6 C18 N7 113.7(6)
N6 C18 C17 121.5(6)
N7 C18 C17 124.7(6)
N7 C19 C20 133.6(4)
N7 C19 C24 106.4(4)
C20 C19 C24 120.0
C21 C20 C19 120.0
C21 C20 H20 120.0
C19 C20 H20 120.0
C22 C21 C20 120.0
C22 C21 H21 120.0
C20 C21 H21 120.0
C21 C22 C23 120.0
C21 C22 H22 120.0
C23 C22 H22 120.0
C24 C23 C22 120.0
C24 C23 H23 120.0
C22 C23 H23 120.0
C23 C24 C19 120.0
C23 C24 N6 131.5(4)
C19 C24 N6 108.5(4)
C9 N1 C1 111.9(5)
C9 N1 C17 112.0(5)
C1 N1 C17 112.4(5)
C9 N1 Cu1 106.3(4)
C1 N1 Cu1 106.8(4)
C17 N1 Cu1 106.9(4)
C2 N2 C8 104.4(5)
C2 N2 Cu1 110.5(4)
C8 N2 Cu1 145.0(4)
C3 N3 C2 107.0(5)
C3 N3 H3 126.5
C2 N3 H3 126.5
C10 N4 C16 105.4(6)
C10 N4 Cu1 110.9(5)
C16 N4 Cu1 143.8(5)
C10 N5 C11 109.0(6)
C10 N5 H5A 125.5
C11 N5 H5A 125.5
C18 N6 C24 104.4(5)
C18 N6 Cu1 111.3(4)
C24 N6 Cu1 144.3(4)
C18 N7 C19 107.0(5)
C18 N7 H7A 126.5
C19 N7 H7A 126.5
Cu1 O1 H1C 121.4
Cu1 O1 H1D 114.8
H1C O1 H1D 108.1
O2 Cl1 O5 110.5(12)
O2 Cl1 O3 108.0(12)
O5 Cl1 O3 106.9(12)
O2 Cl1 O4 108.8(11)
O5 Cl1 O4 117.5(12)
O3 Cl1 O4 104.6(11)
O4' Cl1' O2' 120.2(15)
O4' Cl1' O3' 107.8(13)
O2' Cl1' O3' 107.5(14)
O4' Cl1' O5' 107.5(13)
O2' Cl1' O5' 107.6(13)
O3' Cl1' O5' 105.3(13)
O9 Cl2 O8 110.8(13)
O9 Cl2 O6 112.8(13)
O8 Cl2 O6 105.2(13)
O9 Cl2 O7 112.3(13)
O8 Cl2 O7 107.3(12)
O6 Cl2 O7 108.1(13)
O8' Cl2' O6' 107.8(14)
O8' Cl2' O9' 113.7(15)
O6' Cl2' O9' 110.5(14)
O8' Cl2' O7' 109.6(13)
O6' Cl2' O7' 106.8(13)
O9' Cl2' O7' 108.3(12)

loop_
_geom_bond_atom_site_label_1
_geom_bond_atom_site_label_2
_geom_bond_distance
Cu1 O1 1.947(4)
Cu1 N2 2.048(5)
Cu1 N6 2.063(5)
Cu1 N4 2.071(6)
Cu1 N1 2.098(5)
C1 N1 1.485(7)
C1 C2 1.492(9)
C1 H1A 0.9700
C1 H1B 0.9700
C2 N2 1.319(7)
C2 N3 1.356(7)
C3 N3 1.337(7)
C3 C4 1.3900
C3 C8 1.3900
C4 C5 1.3900
C4 H4 0.9300
C5 C6 1.3900
C5 H5 0.9300
C6 C7 1.3900
C6 H6 0.9300
C7 C8 1.3900
C7 H7 0.9300
C8 N2 1.379(6)
C9 N1 1.468(8)
C9 C10 1.488(9)
C9 H9A 0.9700
C9 H9B 0.9700
C10 N5 1.315(8)
C10 N4 1.325(8)
C11 N5 1.343(8)
C11 C12 1.3900
C11 C16 1.3900
C12 C13 1.3900
C12 H12 0.9300
C13 C14 1.3900
C13 H13 0.9300
C14 C15 1.3900
C14 H14 0.9300
C15 C16 1.3900
C15 H15 0.9300
C16 N4 1.375(7)
C17 C18 1.477(9)
C17 N1 1.499(8)
C17 H17A 0.9700
C17 H17B 0.9700
C18 N6 1.315(7)
C18 N7 1.331(8)
C19 N7 1.356(7)
C19 C20 1.3900
C19 C24 1.3900
C20 C21 1.3900
C20 H20 0.9300
C21 C22 1.3900
C21 H21 0.9300
C22 C23 1.3900
C22 H22 0.9300
C23 C24 1.3900
C23 H23 0.9300
C24 N6 1.393(6)
N3 H3 0.8600
N5 H5A 0.8600
N7 H7A 0.8600
O1 H1C 0.8201
O1 H1D 0.8199
Cl1 O2 1.430(15)
Cl1 O5 1.433(13)
Cl1 O3 1.467(14)
Cl1 O4 1.473(14)
Cl1' O4' 1.428(15)
Cl1' O2' 1.431(16)
Cl1' O3' 1.477(16)
Cl1' O5' 1.506(16)
Cl2 O9 1.434(15)
Cl2 O8 1.446(15)
Cl2 O6 1.468(15)
Cl2 O7 1.470(14)
Cl2' O8' 1.427(15)
Cl2' O6' 1.454(16)
Cl2' O9' 1.466(16)
Cl2' O7' 1.475(16)

loop_
_geom_hbond_atom_site_label_D
_geom_hbond_atom_site_label_H
_geom_hbond_atom_site_label_A
_geom_hbond_distance_DH
_geom_hbond_distance_HA
_geom_hbond_distance_DA
_geom_hbond_angle_DHA
_geom_hbond_site_symmetry_A
C17 H17A O8 0.97 2.52 3.42(2) 153.1 .
C12 H12 O7 0.93 2.59 3.38(2) 143.3 1_565
C9 H9A O9 0.97 2.60 3.51(2) 156.0 2_766
C1 H1B O8 0.97 2.55 3.38(2) 143.3 2_766
N3 H3 O3 0.86 2.13 2.97(2) 164.9 2_666
O1 H1D O5 0.82 1.90 2.710(15) 168.7 .

loop_
_geom_torsion_atom_site_label_1
_geom_torsion_atom_site_label_2
_geom_torsion_atom_site_label_3
_geom_torsion_atom_site_label_4
_geom_torsion
N1 C1 C2 N2 -25.2(8)
N1 C1 C2 N3 159.1(6)
N3 C3 C4 C5 -178.8(6)
C8 C3 C4 C5 0.0
C3 C4 C5 C6 0.0
C4 C5 C6 C7 0.0
C5 C6 C7 C8 0.0
C6 C7 C8 N2 178.5(5)
C6 C7 C8 C3 0.0
N3 C3 C8 N2 0.3(4)
C4 C3 C8 N2 -178.8(4)
N3 C3 C8 C7 179.1(4)
C4 C3 C8 C7 0.0
N1 C9 C10 N5 154.4(7)
N1 C9 C10 N4 -26.9(9)
N5 C11 C12 C13 -178.1(7)
C16 C11 C12 C13 0.0
C11 C12 C13 C14 0.0
C12 C13 C14 C15 0.0
C13 C14 C15 C16 0.0
C14 C15 C16 N4 178.1(6)
C14 C15 C16 C11 0.0
N5 C11 C16 N4 0.0(5)
C12 C11 C16 N4 -178.5(5)
N5 C11 C16 C15 178.6(5)
C12 C11 C16 C15 0.0
N1 C17 C18 N6 -24.9(8)
N1 C17 C18 N7 157.9(6)
N7 C19 C20 C21 -177.8(5)
C24 C19 C20 C21 0.0
C19 C20 C21 C22 0.0
C20 C21 C22 C23 0.0
C21 C22 C23 C24 0.0
C22 C23 C24 C19 0.0
C22 C23 C24 N6 177.4(5)
N7 C19 C24 C23 178.4(4)
C20 C19 C24 C23 0.0
N7 C19 C24 N6 0.4(4)
C20 C19 C24 N6 -177.9(4)
C10 C9 N1 C1 154.6(5)
C10 C9 N1 C17 -78.1(6)
C10 C9 N1 Cu1 38.4(6)
C2 C1 N1 C9 -81.9(6)
C2 C1 N1 C17 151.0(5)
C2 C1 N1 Cu1 34.0(6)
C18 C17 N1 C9 150.6(5)
C18 C17 N1 C1 -82.4(6)
C18 C17 N1 Cu1 34.4(6)
N2 Cu1 N1 C9 91.8(4)
N6 Cu1 N1 C9 -147.7(4)
N4 Cu1 N1 C9 -31.3(4)
N2 Cu1 N1 C1 -27.8(4)
N6 Cu1 N1 C1 92.7(4)
N4 Cu1 N1 C1 -150.9(5)
N2 Cu1 N1 C17 -148.3(4)
N6 Cu1 N1 C17 -27.9(4)
N4 Cu1 N1 C17 88.6(4)
N3 C2 N2 C8 -0.7(7)
C1 C2 N2 C8 -176.9(6)
N3 C2 N2 Cu1 177.6(4)
C1 C2 N2 Cu1 1.4(7)
C7 C8 N2 C2 -178.4(4)
C3 C8 N2 C2 0.2(5)
C7 C8 N2 Cu1 4.3(9)
C3 C8 N2 Cu1 -177.1(5)
O1 Cu1 N2 C2 -167.9(4)
N6 Cu1 N2 C2 -60.0(5)
N4 Cu1 N2 C2 89.0(5)
N1 Cu1 N2 C2 15.2(4)
O1 Cu1 N2 C8 9.3(7)
N6 Cu1 N2 C8 117.2(7)
N4 Cu1 N2 C8 -93.8(7)
N1 Cu1 N2 C8 -167.6(7)
C4 C3 N3 C2 178.2(4)
C8 C3 N3 C2 -0.7(6)
N2 C2 N3 C3 0.9(7)
C1 C2 N3 C3 177.0(6)
N5 C10 N4 C16 -0.4(8)
C9 C10 N4 C16 -179.4(6)
N5 C10 N4 Cu1 178.8(5)
C9 C10 N4 Cu1 -0.2(8)
C15 C16 N4 C10 -178.1(5)
C11 C16 N4 C10 0.2(6)
C15 C16 N4 Cu1 3.2(10)
C11 C16 N4 Cu1 -178.5(6)
O1 Cu1 N4 C10 -161.7(5)
N2 Cu1 N4 C10 -56.7(6)
N6 Cu1 N4 C10 93.5(5)
N1 Cu1 N4 C10 17.9(5)
O1 Cu1 N4 C16 17.0(7)
N2 Cu1 N4 C16 122.0(7)
N6 Cu1 N4 C16 -87.8(7)
N1 Cu1 N4 C16 -163.4(8)
N4 C10 N5 C11 0.4(8)
C9 C10 N5 C11 179.3(7)
C12 C11 N5 C10 178.0(5)
C16 C11 N5 C10 -0.3(7)
N7 C18 N6 C24 0.2(7)
C17 C18 N6 C24 -177.3(5)
N7 C18 N6 Cu1 178.4(4)
C17 C18 N6 Cu1 1.0(7)
C23 C24 N6 C18 -178.0(4)
C19 C24 N6 C18 -0.4(5)
C23 C24 N6 Cu1 4.8(8)
C19 C24 N6 Cu1 -177.6(5)
O1 Cu1 N6 C18 -161.5(4)
N2 Cu1 N6 C18 91.4(4)
N4 Cu1 N6 C18 -59.6(5)
N1 Cu1 N6 C18 15.7(4)
O1 Cu1 N6 C24 15.6(6)
N2 Cu1 N6 C24 -91.5(6)
N4 Cu1 N6 C24 117.5(6)
N1 Cu1 N6 C24 -167.2(6)
N6 C18 N7 C19 0.1(7)
C17 C18 N7 C19 177.4(5)
C20 C19 N7 C18 177.7(4)
C24 C19 N7 C18 -0.3(5)

loop_
_platon_squeeze_void_nr
_platon_squeeze_void_average_x
_platon_squeeze_void_average_y
_platon_squeeze_void_average_z
_platon_squeeze_void_volume
_platon_squeeze_void_count_electrons
_platon_squeeze_void_content
1 -0.009 0.000 0.010 626 107 ' '
